data_7057787
loop_
_publ_author_name
'Peng, Jiang'
'Zhao, Jinyu'
'Zheng, Longde'
'Ye, Kaiqi'
'Sun, Jingbo'
'Lu, Ran'

_publ_section_title
;
 H-Bonding and C--H&#x22EF;\p assisted mechanofluorochromism of
 triphenylamine-containing vinylheterocycles bearing cyano and methyl
 groups
;
_journal_issue 22
_journal_name_full 'New Journal of Chemistry'
_journal_page_first 18269
_journal_paper_doi 10.1039/C8NJ03510E
_journal_volume 42
_journal_year 2018
_chemical_formula_moiety 'C29 H24 N2 S'
_chemical_formula_sum 'C29 H24 N2 S'
_chemical_formula_weight 432.56
_space_group_crystal_system monoclinic
_space_group_IT_number 14
_space_group_name_Hall '-P 2ybc'
_space_group_name_H-M_alt 'P 1 21/c 1'
_symmetry_space_group_name_Hall '-P 2ybc'
_symmetry_space_group_name_H-M 'P 1 21/c 1'
_atom_sites_solution_hydrogens geom
_atom_sites_solution_primary iterative
_audit_creation_date 2018-04-26
_audit_creation_method
;
Olex2 1.2
(compiled 2018.04.18 svn.r3501 for OlexSys, GUI svn.r5488)
;
_audit_update_record
;
2018-06-25 deposited with the CCDC.
2018-10-08 downloaded from the CCDC.
;
_cell_angle_alpha 90
_cell_angle_beta 114.8520(10)
_cell_angle_gamma 90
_cell_formula_units_Z 4
_cell_length_a 22.5283(7)
_cell_length_b 5.7765(2)
_cell_length_c 19.8649(6)
_cell_measurement_reflns_used 9956
_cell_measurement_temperature 196(2)
_cell_measurement_theta_max 27.90
_cell_measurement_theta_min 2.78
_cell_volume 2345.72(13)
_computing_cell_refinement 'SAINT V8.38A (?, 2016)'
_computing_data_reduction 'SAINT V8.38A (?, 2016)'
_computing_molecular_graphics 'Olex2 (Dolomanov et al., 2009)'
_computing_publication_material 'Olex2 (Dolomanov et al., 2009)'
_computing_structure_refinement 'XL (Sheldrick, 2008)'
_computing_structure_solution 'olex2.solve (Bourhis et al., 2015)'
_diffrn_ambient_temperature 196.4
_diffrn_measured_fraction_theta_full 0.999
_diffrn_measured_fraction_theta_max 0.998
_diffrn_measurement_device_type 'Bruker APEX-II CCD'
_diffrn_measurement_method '\f and \w scans'
_diffrn_radiation_type MoK\a
_diffrn_radiation_wavelength 0.71073
_diffrn_reflns_av_R_equivalents 0.0752
_diffrn_reflns_av_unetI/netI 0.0315
_diffrn_reflns_Laue_measured_fraction_full 0.999
_diffrn_reflns_Laue_measured_fraction_max 0.998
_diffrn_reflns_limit_h_max 29
_diffrn_reflns_limit_h_min -29
_diffrn_reflns_limit_k_max 7
_diffrn_reflns_limit_k_min -7
_diffrn_reflns_limit_l_max 25
_diffrn_reflns_limit_l_min -25
_diffrn_reflns_number 71420
_diffrn_reflns_point_group_measured_fraction_full 0.999
_diffrn_reflns_point_group_measured_fraction_max 0.998
_diffrn_reflns_theta_full 25.242
_diffrn_reflns_theta_max 27.528
_diffrn_reflns_theta_min 2.827
_diffrn_standards_number 0
_exptl_absorpt_coefficient_mu 0.157
_exptl_absorpt_correction_type none
_exptl_crystal_colour yellow
_exptl_crystal_colour_primary yellow
_exptl_crystal_density_diffrn 1.225
_exptl_crystal_description needle
_exptl_crystal_F_000 912
_exptl_crystal_size_max 0.45
_exptl_crystal_size_mid 0.15
_exptl_crystal_size_min 0.11
_refine_diff_density_max 0.250
_refine_diff_density_min -0.321
_refine_diff_density_rms 0.040
_refine_ls_extinction_method none
_refine_ls_goodness_of_fit_ref 1.051
_refine_ls_hydrogen_treatment constr
_refine_ls_matrix_type full
_refine_ls_number_parameters 291
_refine_ls_number_reflns 5399
_refine_ls_number_restraints 1
_refine_ls_restrained_S_all 1.052
_refine_ls_R_factor_all 0.0834
_refine_ls_R_factor_gt 0.0499
_refine_ls_shift/su_max 0.016
_refine_ls_shift/su_mean 0.001
_refine_ls_structure_factor_coef Fsqd
_refine_ls_weighting_details 'w=1/[\s^2^(Fo^2^)+(0.0575P)^2^+0.8445P] where P=(Fo^2^+2Fc^2^)/3'
_refine_ls_weighting_scheme calc
_refine_ls_wR_factor_gt 0.1184
_refine_ls_wR_factor_ref 0.1347
_reflns_Friedel_coverage 0.000
_reflns_number_gt 3711
_reflns_number_total 5399
_reflns_threshold_expression 'I > 2\s(I)'
_cod_data_source_file c8nj03510e2.cif
_cod_data_source_block BTTM
_cod_depositor_comments 'Adding full bibliography for 7057786--7057788.cif.'
_cod_database_code 7057787
_shelx_shelxl_version_number 2014/7
_shelx_space_group_comment
;
The symmetry employed for this shelxl refinement is uniquely defined
by the following loop, which should always be used as a source of
symmetry information in preference to the above space-group names.
They are only intended as comments.
;
_shelx_estimated_absorpt_t_max 0.983
_shelx_estimated_absorpt_t_min 0.933
_olex2_refinement_description
;
1. Fixed Uiso
 At 1.2 times of:
  All C(H) groups
 At 1.5 times of:
  All C(H,H,H) groups
2. Rigid bond restraints
 N1, C12
 with sigma for 1-2 distances of 0.001 and sigma for 1-3 distances of 0.001
3.a Aromatic/amide H refined with riding coordinates:
 C3(H3), C4(H4), C7(H7), C8(H8), C10(H10), C11(H11), C14(H14), C15(H15),
 C16(H16), C17(H17), C20(H20), C21(H21), C24(H24), C25(H25), C26(H26), C27(H27),
  C28(H28), C29(H29)
3.b Idealised Me refined as rotating group:
 C1(H1A,H1B,H1C), C23(H23A,H23B,H23C)
;
_olex2_submission_special_instructions 'No special instructions were received'

loop_
_space_group_symop_operation_xyz
'x, y, z'
'-x, y+1/2, -z+1/2'
'-x, -y, -z'
'x, -y-1/2, z-1/2'

loop_
_atom_site_label
_atom_site_type_symbol
_atom_site_fract_x
_atom_site_fract_y
_atom_site_fract_z
_atom_site_U_iso_or_equiv
_atom_site_adp_type
_atom_site_occupancy
_atom_site_site_symmetry_order
_atom_site_calc_flag
_atom_site_refinement_flags_posn
_atom_site_refinement_flags_adp
S1 S 0.55185(3) 1.20014(9) 0.42110(3) 0.04458(16) Uani 1 1 d . .
N1 N 0.48688(7) 0.8111(3) 0.39410(8) 0.0349(3) Uani 1 1 d . U
N0AA N 0.82949(8) 0.5317(4) 0.82800(10) 0.0549(5) Uani 1 1 d . .
C1 C 0.75264(16) 0.0098(5) 1.02472(16) 0.0792(8) Uani 1 1 d . .
H1A H 0.7785 0.0580 1.0761 0.119 Uiso 1 1 calc GR .
H1B H 0.7596 -0.1555 1.0196 0.119 Uiso 1 1 calc GR .
H1C H 0.7062 0.0381 1.0115 0.119 Uiso 1 1 calc GR .
C2 C 0.77375(11) 0.1476(4) 0.97349(12) 0.0503(5) Uani 1 1 d . .
C3 C 0.82420(12) 0.0724(4) 0.95627(13) 0.0565(6) Uani 1 1 d . .
H3 H 0.8464 -0.0672 0.9776 0.068 Uiso 1 1 calc R .
C4 C 0.84284(11) 0.1965(4) 0.90860(12) 0.0507(5) Uani 1 1 d . .
H4 H 0.8773 0.1404 0.8974 0.061 Uiso 1 1 calc R .
C5 C 0.81176(10) 0.4005(4) 0.87730(11) 0.0436(5) Uani 1 1 d . .
C6 C 0.78062(9) 0.6196(4) 0.76086(11) 0.0430(5) Uani 1 1 d . .
C7 C 0.72222(10) 0.5006(4) 0.72294(11) 0.0457(5) Uani 1 1 d . .
H7 H 0.7153 0.3564 0.7415 0.055 Uiso 1 1 calc R .
C8 C 0.67423(10) 0.5903(4) 0.65856(11) 0.0450(5) Uani 1 1 d . .
H8 H 0.6343 0.5084 0.6339 0.054 Uiso 1 1 calc R .
C9 C 0.68374(10) 0.7993(4) 0.62940(10) 0.0402(4) Uani 1 1 d . .
C10 C 0.63544(10) 0.9001(4) 0.56016(11) 0.0452(5) Uani 1 1 d . .
H10 H 0.6449 1.0516 0.5487 0.054 Uiso 1 1 calc R .
C11 C 0.58068(10) 0.8069(4) 0.51186(11) 0.0445(5) Uani 1 1 d . .
H11 H 0.5689 0.6582 0.5227 0.053 Uiso 1 1 calc R .
C12 C 0.53720(10) 0.9175(4) 0.44302(10) 0.0400(4) Uani 1 1 d . U
C13 C 0.48499(9) 1.1763(3) 0.33672(10) 0.0332(4) Uani 1 1 d . .
C14 C 0.46137(9) 1.3344(3) 0.27859(11) 0.0386(4) Uani 1 1 d . .
H14 H 0.4815 1.4813 0.2825 0.046 Uiso 1 1 calc R .
C15 C 0.40798(10) 1.2717(4) 0.21523(11) 0.0433(5) Uani 1 1 d . .
H15 H 0.3911 1.3769 0.1748 0.052 Uiso 1 1 calc R .
C16 C 0.37816(10) 1.0573(4) 0.20913(11) 0.0453(5) Uani 1 1 d . .
H16 H 0.3412 1.0186 0.1648 0.054 Uiso 1 1 calc R .
C17 C 0.40148(9) 0.9003(4) 0.26653(11) 0.0420(5) Uani 1 1 d . .
H17 H 0.3809 0.7540 0.2619 0.050 Uiso 1 1 calc R .
C18 C 0.45559(9) 0.9582(3) 0.33133(10) 0.0336(4) Uani 1 1 d . .
C19 C 0.89574(10) 0.5260(4) 0.83658(12) 0.0467(5) Uani 1 1 d . .
C20 C 0.91127(12) 0.4410(5) 0.78159(14) 0.0642(7) Uani 1 1 d . .
H20 H 0.8776 0.3901 0.7361 0.077 Uiso 1 1 calc R .
C21 C 0.97631(13) 0.4291(6) 0.79216(17) 0.0738(8) Uani 1 1 d . .
H21 H 0.9865 0.3698 0.7537 0.089 Uiso 1 1 calc R .
C22 C 1.02617(11) 0.5019(5) 0.85756(16) 0.0700(8) Uani 1 1 d . .
C23 C 1.09760(14) 0.4847(8) 0.8699(2) 0.1148(14) Uani 1 1 d . .
H23A H 1.1111 0.6304 0.8552 0.172 Uiso 1 1 calc GR .
H23B H 1.1026 0.3577 0.8400 0.172 Uiso 1 1 calc GR .
H23C H 1.1250 0.4548 0.9225 0.172 Uiso 1 1 calc GR .
C24 C 1.00949(12) 0.5923(7) 0.91063(15) 0.0799(9) Uani 1 1 d . .
H24 H 1.0431 0.6475 0.9555 0.096 Uiso 1 1 calc R .
C25 C 0.94503(12) 0.6061(6) 0.90097(13) 0.0676(8) Uani 1 1 d . .
H25 H 0.9349 0.6709 0.9388 0.081 Uiso 1 1 calc R .
C26 C 0.74314(11) 0.3527(4) 0.94201(12) 0.0506(5) Uani 1 1 d . .
H26 H 0.7085 0.4084 0.9529 0.061 Uiso 1 1 calc R .
C27 C 0.76182(10) 0.4786(4) 0.89508(12) 0.0496(5) Uani 1 1 d . .
H27 H 0.7403 0.6201 0.8747 0.059 Uiso 1 1 calc R .
C28 C 0.79034(11) 0.8264(4) 0.73198(12) 0.0494(5) Uani 1 1 d . .
H28 H 0.8301 0.9091 0.7569 0.059 Uiso 1 1 calc R .
C29 C 0.74287(11) 0.9130(4) 0.66739(12) 0.0482(5) Uani 1 1 d . .
H29 H 0.7507 1.0546 0.6482 0.058 Uiso 1 1 calc R .

loop_
_atom_site_aniso_label
_atom_site_aniso_U_11
_atom_site_aniso_U_22
_atom_site_aniso_U_33
_atom_site_aniso_U_23
_atom_site_aniso_U_13
_atom_site_aniso_U_12
S1 0.0444(3) 0.0395(3) 0.0409(3) -0.0018(2) 0.0093(2) -0.0027(2)
N1 0.0366(8) 0.0321(8) 0.0371(8) 0.0009(6) 0.0166(6) 0.0013(6)
N0AA 0.0323(9) 0.0835(14) 0.0467(10) 0.0272(10) 0.0146(8) 0.0055(9)
C1 0.097(2) 0.0774(19) 0.0797(19) 0.0212(16) 0.0529(17) -0.0057(16)
C2 0.0591(14) 0.0506(13) 0.0439(12) 0.0033(10) 0.0242(11) -0.0067(10)
C3 0.0655(15) 0.0479(13) 0.0577(14) 0.0139(11) 0.0274(12) 0.0073(11)
C4 0.0470(12) 0.0572(14) 0.0503(13) 0.0071(11) 0.0228(10) 0.0092(11)
C5 0.0343(10) 0.0558(13) 0.0372(10) 0.0118(9) 0.0117(9) 0.0010(9)
C6 0.0341(10) 0.0555(13) 0.0392(11) 0.0115(9) 0.0150(9) 0.0055(9)
C7 0.0407(11) 0.0508(12) 0.0454(12) 0.0127(10) 0.0179(9) 0.0012(9)
C8 0.0352(10) 0.0578(13) 0.0388(11) 0.0010(10) 0.0124(9) 0.0003(9)
C9 0.0410(11) 0.0474(11) 0.0335(10) 0.0033(9) 0.0169(8) 0.0094(9)
C10 0.0471(12) 0.0493(12) 0.0390(11) 0.0038(9) 0.0177(10) 0.0083(10)
C11 0.0498(12) 0.0433(11) 0.0397(11) 0.0028(9) 0.0181(9) 0.0083(10)
C12 0.0399(10) 0.0449(11) 0.0347(10) -0.0014(8) 0.0152(8) 0.0058(8)
C13 0.0307(9) 0.0340(10) 0.0354(9) -0.0023(8) 0.0143(8) 0.0016(7)
C14 0.0402(10) 0.0331(10) 0.0428(11) 0.0036(8) 0.0176(9) 0.0026(8)
C15 0.0446(11) 0.0426(11) 0.0393(11) 0.0099(9) 0.0144(9) 0.0096(9)
C16 0.0355(11) 0.0492(12) 0.0400(11) -0.0018(9) 0.0048(9) 0.0044(9)
C17 0.0340(10) 0.0381(11) 0.0495(12) -0.0028(9) 0.0132(9) -0.0025(8)
C18 0.0334(9) 0.0320(9) 0.0363(10) -0.0001(8) 0.0155(8) 0.0018(7)
C19 0.0338(10) 0.0611(14) 0.0431(12) 0.0162(10) 0.0139(9) 0.0024(9)
C20 0.0442(13) 0.0842(19) 0.0601(15) -0.0096(14) 0.0179(12) -0.0034(12)
C21 0.0589(16) 0.093(2) 0.0787(18) -0.0067(16) 0.0382(15) 0.0065(15)
C22 0.0371(13) 0.095(2) 0.0752(18) 0.0282(16) 0.0213(13) 0.0095(13)
C23 0.0455(16) 0.177(4) 0.123(3) 0.046(3) 0.0366(18) 0.024(2)
C24 0.0390(13) 0.135(3) 0.0519(15) 0.0098(17) 0.0060(12) -0.0111(15)
C25 0.0459(13) 0.111(2) 0.0412(12) 0.0038(14) 0.0140(11) -0.0018(14)
C26 0.0485(12) 0.0583(14) 0.0501(13) 0.0037(11) 0.0257(11) 0.0018(10)
C27 0.0423(11) 0.0532(13) 0.0525(13) 0.0144(10) 0.0193(10) 0.0082(10)
C28 0.0416(11) 0.0561(14) 0.0440(12) 0.0070(10) 0.0117(9) -0.0060(10)
C29 0.0537(13) 0.0448(12) 0.0435(11) 0.0088(9) 0.0178(10) 0.0004(10)

loop_
_atom_type_symbol
_atom_type_description
_atom_type_scat_dispersion_real
_atom_type_scat_dispersion_imag
_atom_type_scat_source
C C 0.0033 0.0016 'International Tables Vol C Tables 4.2.6.8 and 6.1.1.4'
H H 0.0000 0.0000 'International Tables Vol C Tables 4.2.6.8 and 6.1.1.4'
N N 0.0061 0.0033 'International Tables Vol C Tables 4.2.6.8 and 6.1.1.4'
S S 0.1246 0.1234 'International Tables Vol C Tables 4.2.6.8 and 6.1.1.4'

loop_
_geom_angle_atom_site_label_1
_geom_angle_atom_site_label_2
_geom_angle_atom_site_label_3
_geom_angle
C13 S1 C12 89.33(9)
C12 N1 C18 109.14(16)
C5 N0AA C19 119.15(17)
C6 N0AA C5 120.42(17)
C6 N0AA C19 118.62(17)
H1A C1 H1B 109.5
H1A C1 H1C 109.5
H1B C1 H1C 109.5
C2 C1 H1A 109.5
C2 C1 H1B 109.5
C2 C1 H1C 109.5
C3 C2 C1 121.4(2)
C26 C2 C1 121.1(2)
C26 C2 C3 117.5(2)
C2 C3 H3 119.3
C4 C3 C2 121.4(2)
C4 C3 H3 119.3
C3 C4 H4 119.7
C5 C4 C3 120.5(2)
C5 C4 H4 119.7
C4 C5 N0AA 122.0(2)
C4 C5 C27 118.4(2)
C27 C5 N0AA 119.63(19)
C7 C6 N0AA 121.02(19)
C28 C6 N0AA 120.24(19)
C28 C6 C7 118.74(18)
C6 C7 H7 119.7
C8 C7 C6 120.6(2)
C8 C7 H7 119.7
C7 C8 H8 119.6
C7 C8 C9 120.8(2)
C9 C8 H8 119.6
C8 C9 C10 123.35(19)
C29 C9 C8 117.61(18)
C29 C9 C10 119.02(19)
C9 C10 H10 115.9
C11 C10 C9 128.2(2)
C11 C10 H10 115.9
C10 C11 H11 118.0
C10 C11 C12 124.0(2)
C12 C11 H11 118.0
N1 C12 S1 116.81(15)
N1 C12 C11 121.9(2)
C11 C12 S1 121.29(16)
C14 C13 S1 128.87(15)
C14 C13 C18 121.43(17)
C18 C13 S1 109.66(14)
C13 C14 H14 121.0
C15 C14 C13 117.99(18)
C15 C14 H14 121.0
C14 C15 H15 119.3
C14 C15 C16 121.31(19)
C16 C15 H15 119.3
C15 C16 H16 119.6
C17 C16 C15 120.83(19)
C17 C16 H16 119.6
C16 C17 H17 120.4
C16 C17 C18 119.27(19)
C18 C17 H17 120.4
C13 C18 N1 115.04(16)
C17 C18 N1 125.76(17)
C17 C18 C13 119.16(17)
C20 C19 N0AA 121.1(2)
C20 C19 C25 119.0(2)
C25 C19 N0AA 119.9(2)
C19 C20 H20 119.9
C19 C20 C21 120.2(2)
C21 C20 H20 119.9
C20 C21 H21 119.5
C22 C21 C20 121.1(3)
C22 C21 H21 119.5
C21 C22 C23 121.2(3)
C24 C22 C21 117.7(2)
C24 C22 C23 121.0(3)
C22 C23 H23A 109.5
C22 C23 H23B 109.5
C22 C23 H23C 109.5
H23A C23 H23B 109.5
H23A C23 H23C 109.5
H23B C23 H23C 109.5
C22 C24 H24 119.0
C22 C24 C25 121.9(3)
C25 C24 H24 119.0
C19 C25 C24 120.0(3)
C19 C25 H25 120.0
C24 C25 H25 120.0
C2 C26 H26 119.3
C27 C26 C2 121.4(2)
C27 C26 H26 119.3
C5 C27 H27 119.6
C26 C27 C5 120.7(2)
C26 C27 H27 119.6
C6 C28 H28 119.8
C29 C28 C6 120.4(2)
C29 C28 H28 119.8
C9 C29 H29 119.1
C28 C29 C9 121.8(2)
C28 C29 H29 119.1

loop_
_geom_bond_atom_site_label_1
_geom_bond_atom_site_label_2
_geom_bond_distance
S1 C12 1.756(2)
S1 C13 1.7249(18)
N1 C12 1.297(2)
N1 C18 1.427(2)
N0AA C5 1.422(3)
N0AA C6 1.419(2)
N0AA C19 1.430(3)
C1 H1A 0.9800
C1 H1B 0.9800
C1 H1C 0.9800
C1 C2 1.517(3)
C2 C3 1.387(3)
C2 C26 1.381(3)
C3 H3 0.9500
C3 C4 1.386(3)
C4 H4 0.9500
C4 C5 1.378(3)
C5 C27 1.388(3)
C6 C7 1.392(3)
C6 C28 1.382(3)
C7 H7 0.9500
C7 C8 1.382(3)
C8 H8 0.9500
C8 C9 1.394(3)
C9 C10 1.468(3)
C9 C29 1.389(3)
C10 H10 0.9500
C10 C11 1.318(3)
C11 H11 0.9500
C11 C12 1.453(3)
C13 C14 1.391(3)
C13 C18 1.406(3)
C14 H14 0.9500
C14 C15 1.375(3)
C15 H15 0.9500
C15 C16 1.390(3)
C16 H16 0.9500
C16 C17 1.377(3)
C17 H17 0.9500
C17 C18 1.391(3)
C19 C20 1.370(3)
C19 C25 1.374(3)
C20 H20 0.9500
C20 C21 1.392(3)
C21 H21 0.9500
C21 C22 1.378(4)
C22 C23 1.525(3)
C22 C24 1.363(4)
C23 H23A 0.9800
C23 H23B 0.9800
C23 H23C 0.9800
C24 H24 0.9500
C24 C25 1.385(3)
C25 H25 0.9500
C26 H26 0.9500
C26 C27 1.380(3)
C27 H27 0.9500
C28 H28 0.9500
C28 C29 1.374(3)
C29 H29 0.9500

loop_
_geom_torsion_atom_site_label_1
_geom_torsion_atom_site_label_2
_geom_torsion_atom_site_label_3
_geom_torsion_atom_site_label_4
_geom_torsion
S1 C13 C14 C15 177.73(15)
S1 C13 C18 N1 -0.6(2)
S1 C13 C18 C17 -178.36(15)
N0AA C5 C27 C26 179.1(2)
N0AA C6 C7 C8 178.4(2)
N0AA C6 C28 C29 -179.4(2)
N0AA C19 C20 C21 -177.6(2)
N0AA C19 C25 C24 177.4(3)
C1 C2 C3 C4 179.0(2)
C1 C2 C26 C27 -179.7(2)
C2 C3 C4 C5 0.5(4)
C2 C26 C27 C5 0.8(4)
C3 C2 C26 C27 0.1(3)
C3 C4 C5 N0AA -179.8(2)
C3 C4 C5 C27 0.4(3)
C4 C5 C27 C26 -1.0(3)
C5 N0AA C6 C7 -32.0(3)
C5 N0AA C6 C28 147.9(2)
C5 N0AA C19 C20 117.6(3)
C5 N0AA C19 C25 -62.2(3)
C6 N0AA C5 C4 134.0(2)
C6 N0AA C5 C27 -46.2(3)
C6 N0AA C19 C20 -47.1(3)
C6 N0AA C19 C25 133.1(2)
C6 C7 C8 C9 1.3(3)
C6 C28 C29 C9 0.7(3)
C7 C6 C28 C29 0.5(3)
C7 C8 C9 C10 178.2(2)
C7 C8 C9 C29 -0.1(3)
C8 C9 C10 C11 -7.2(3)
C8 C9 C29 C28 -0.9(3)
C9 C10 C11 C12 -177.33(19)
C10 C9 C29 C28 -179.3(2)
C10 C11 C12 S1 -4.4(3)
C10 C11 C12 N1 173.8(2)
C12 S1 C13 C14 -176.90(19)
C12 S1 C13 C18 0.91(14)
C12 N1 C18 C13 -0.3(2)
C12 N1 C18 C17 177.33(19)
C13 S1 C12 N1 -1.20(16)
C13 S1 C12 C11 177.10(17)
C13 C14 C15 C16 0.2(3)
C14 C13 C18 N1 177.44(16)
C14 C13 C18 C17 -0.4(3)
C14 C15 C16 C17 -0.3(3)
C15 C16 C17 C18 0.0(3)
C16 C17 C18 N1 -177.28(18)
C16 C17 C18 C13 0.3(3)
C18 N1 C12 S1 1.1(2)
C18 N1 C12 C11 -177.24(17)
C18 C13 C14 C15 0.1(3)
C19 N0AA C5 C4 -30.5(3)
C19 N0AA C5 C27 149.4(2)
C19 N0AA C6 C7 132.5(2)
C19 N0AA C6 C28 -47.6(3)
C19 C20 C21 C22 0.0(5)
C20 C19 C25 C24 -2.4(4)
C20 C21 C22 C23 178.8(3)
C20 C21 C22 C24 -1.9(5)
C21 C22 C24 C25 1.7(5)
C22 C24 C25 C19 0.4(5)
C23 C22 C24 C25 -178.9(3)
C25 C19 C20 C21 2.2(4)
C26 C2 C3 C4 -0.7(4)
C28 C6 C7 C8 -1.5(3)
C29 C9 C10 C11 171.0(2)
